data_2205685
loop_
_publ_author_name
'Wen, Xu'
'Shi, Jing Min'
'Xia, Zhang'

_publ_section_title
;
 Tetraaquabis(isothiocyanato)manganese(II)
 bis(2-methylpyrazine-1,4-dioxide)
;
_journal_issue 5
_journal_name_full 'Acta Crystallographica Section E'
_journal_page_first m854
_journal_page_last m855
_journal_paper_doi 10.1107/S1600536805010664
_journal_volume 61
_journal_year 2005
_chemical_formula_iupac '[Mn (N C S)2 (H2 O)4] (C5 H6 N2 O2 )2'
_chemical_formula_moiety 'C2 H8 Mn N2 O4 S2, 2(C5 H6 N2 O2)'
_chemical_formula_sum 'C12 H20 Mn N6 O8 S2'
_chemical_formula_weight 495.40
_chemical_name_systematic
;Tetra-aqua-bis(isothiocyanate)-manganese(II)
 bis(2-methylpyrazine-1,4-dioxide)
;
_space_group_IT_number 12
_symmetry_cell_setting monoclinic
_symmetry_space_group_name_Hall '-C 2y'
_symmetry_space_group_name_H-M 'C 1 2/m 1'
_atom_sites_solution_hydrogens geom
_atom_sites_solution_primary direct
_atom_sites_solution_secondary difmap
_audit_creation_method SHELXL-97
_cell_angle_alpha 90.00
_cell_angle_beta 111.844(4)
_cell_angle_gamma 90.00
_cell_formula_units_Z 2
_cell_length_a 17.027(6)
_cell_length_b 6.828(3)
_cell_length_c 10.126(4)
_cell_measurement_reflns_used 2372
_cell_measurement_temperature 293(2)
_cell_measurement_theta_max 26.910
_cell_measurement_theta_min 2.5775
_cell_volume 1092.7(8)
_computing_cell_refinement SMART
_computing_data_collection 'SMART (Bruker, 1997)'
_computing_data_reduction 'SAINT (Bruker, 1997)'
_computing_molecular_graphics 'SHELXTL (Bruker, 2001)'
_computing_publication_material SHELXTL
_computing_structure_refinement 'SHELXL97 (Sheldrick, 1997)'
_computing_structure_solution 'SHELXS97 (Sheldrick, 1997)'
_diffrn_ambient_temperature 293(2)
_diffrn_measured_fraction_theta_full 0.991
_diffrn_measured_fraction_theta_max 0.991
_diffrn_measurement_device_type 'Bruker SMART CCD area-detector diffractometer'
_diffrn_measurement_method '\f and \w scans'
_diffrn_radiation_monochromator graphite
_diffrn_radiation_source 'fine-focus sealed tube'
_diffrn_radiation_type MoK\a
_diffrn_radiation_wavelength 0.71073
_diffrn_reflns_av_R_equivalents 0.0279
_diffrn_reflns_av_sigmaI/netI 0.0314
_diffrn_reflns_limit_h_max 14
_diffrn_reflns_limit_h_min -20
_diffrn_reflns_limit_k_max 8
_diffrn_reflns_limit_k_min -8
_diffrn_reflns_limit_l_max 12
_diffrn_reflns_limit_l_min -10
_diffrn_reflns_number 2787
_diffrn_reflns_theta_full 25.50
_diffrn_reflns_theta_max 25.50
_diffrn_reflns_theta_min 2.17
_diffrn_standards_number 0
_exptl_absorpt_coefficient_mu 0.844
_exptl_absorpt_correction_T_max 0.911
_exptl_absorpt_correction_T_min 0.848
_exptl_absorpt_correction_type multi-scan
_exptl_absorpt_process_details '(SADABS; Sheldrick, 1996)'
_exptl_crystal_colour colorless
_exptl_crystal_density_diffrn 1.506
_exptl_crystal_density_method 'not measured'
_exptl_crystal_description prism
_exptl_crystal_F_000 510
_exptl_crystal_size_max 0.20
_exptl_crystal_size_mid 0.15
_exptl_crystal_size_min 0.11
_refine_diff_density_max 0.474
_refine_diff_density_min -0.468
_refine_ls_extinction_method none
_refine_ls_goodness_of_fit_ref 1.094
_refine_ls_hydrogen_treatment constr
_refine_ls_matrix_type full
_refine_ls_number_parameters 93
_refine_ls_number_reflns 1103
_refine_ls_number_restraints 3
_refine_ls_restrained_S_all 1.125
_refine_ls_R_factor_all 0.0373
_refine_ls_R_factor_gt 0.0350
_refine_ls_shift/su_max 0.000
_refine_ls_shift/su_mean 0.000
_refine_ls_structure_factor_coef Fsqd
_refine_ls_weighting_details 'calc w = 1/[\s^2^(Fo^2^)+(0.0634P)^2^+0.3225P], where P = (Fo^2^+2Fc^2^)/3'
_refine_ls_weighting_scheme calc
_refine_ls_wR_factor_gt 0.0954
_refine_ls_wR_factor_ref 0.0974
_reflns_number_gt 1026
_reflns_number_total 1103
_reflns_threshold_expression I>2\s(I)
_cod_data_source_file cv6483.cif
_cod_data_source_block I
_cod_depositor_comments
;
The following automatic conversions were performed:
'_symmetry_cell_setting' value 'Monoclinic' changed to 'monoclinic'
according to '/home/saulius/struct/CIF-dictionaries/cif_core.dic'
dictionary named 'cif_core.dic' version 2.4.1 from 2010-06-29.

Automatic conversion script
Id: cif_fix_enum 1527 2010-12-29 10:47:43Z saulius 

The following automatic conversions were performed:

'_symmetry_cell_setting' value 'Monoclinic' changed to 'monoclinic'
according to /home/saulius/struct/CIF-dictionaries/cif_core.dic
dictionary named 'cif_core.dic' version 2.4.1 from 2010-06-29.

Automatic conversion script
Id: cif_fix_values 1715 2011-07-08 13:25:40Z adriana 
;
_cod_original_sg_symbol_H-M C2/m
_cod_database_code 2205685
_cod_database_fobs_code 2205685

loop_
_symmetry_equiv_pos_as_xyz
'x, y, z'
'-x, y, -z'
'x+1/2, y+1/2, z'
'-x+1/2, y+1/2, -z'
'-x, -y, -z'
'x, -y, z'
'-x+1/2, -y+1/2, -z'
'x+1/2, -y+1/2, z'

loop_
_atom_site_label
_atom_site_fract_x
_atom_site_fract_y
_atom_site_fract_z
_atom_site_U_iso_or_equiv
_atom_site_adp_type
_atom_site_calc_flag
_atom_site_refinement_flags
_atom_site_occupancy
_atom_site_type_symbol
Mn1 0.0000 0.0000 0.0000 0.0339(2) Uani d S 1 Mn
S1 0.30988(5) 0.0000 0.25895(8) 0.0470(3) Uani d S 1 S
O2 0.08661(12) 0.5000 0.2745(2) 0.0472(5) Uani d S 1 O
O1 0.39904(12) 0.5000 0.2718(2) 0.0457(5) Uani d S 1 O
O3 0.02988(8) 0.23135(19) -0.12391(14) 0.0425(4) Uani d D 1 O
H6B 0.0567 0.1846 -0.1689 0.064 Uiso calc RD 1 H
N3 0.13467(17) 0.0000 0.1344(3) 0.0513(6) Uani d S 1 N
N2 0.16342(13) 0.5000 0.2711(2) 0.0339(5) Uani d S 1 N
N1 0.32236(14) 0.5000 0.2712(2) 0.0332(5) Uani d S 1 N
C3 0.25567(19) 0.5000 0.1496(3) 0.0413(6) Uani d S 1 C
H1 0.2642 0.5000 0.0641 0.050 Uiso calc SR 1 H
C5 0.20717(18) 0.0000 0.1864(3) 0.0354(6) Uani d S 1 C
C6 0.3880(2) 0.5000 0.5300(3) 0.0743(13) Uani d S 1 C
H5B 0.4193 0.3841 0.5236 0.056 Uiso d SR 1 H
H4A 0.3799 0.5000 0.6151 0.056 Uiso d SR 1 H
C2 0.31129(17) 0.5000 0.3967(3) 0.0374(6) Uani d S 1 C
C1 0.23007(16) 0.5000 0.3933(3) 0.0367(6) Uani d S 1 C
H3 0.2213 0.5000 0.4786 0.044 Uiso calc SR 1 H
C4 0.17508(18) 0.5000 0.1471(3) 0.0417(6) Uani d S 1 C
H2 0.1290 0.5000 0.0611 0.050 Uiso calc SR 1 H
H7A -0.0111 0.3080 -0.1797 0.049 Uiso d SR 1 H

loop_
_atom_site_aniso_label
_atom_site_aniso_U_11
_atom_site_aniso_U_22
_atom_site_aniso_U_33
_atom_site_aniso_U_12
_atom_site_aniso_U_13
_atom_site_aniso_U_23
Mn1 0.0332(3) 0.0383(3) 0.0368(3) 0.000 0.0207(2) 0.000
S1 0.0364(4) 0.0469(4) 0.0572(5) 0.000 0.0170(3) 0.000
O2 0.0290(10) 0.0517(12) 0.0653(12) 0.000 0.0225(9) 0.000
O1 0.0384(10) 0.0553(11) 0.0578(12) 0.000 0.0346(9) 0.000
O3 0.0439(8) 0.0450(7) 0.0510(8) 0.0077(6) 0.0319(6) 0.0084(6)
N3 0.0412(14) 0.0658(17) 0.0477(14) 0.000 0.0174(11) 0.000
N2 0.0282(10) 0.0329(10) 0.0441(11) 0.000 0.0175(9) 0.000
N1 0.0365(11) 0.0338(10) 0.0395(11) 0.000 0.0259(9) 0.000
C3 0.0516(16) 0.0489(14) 0.0302(12) 0.000 0.0232(11) 0.000
C5 0.0444(16) 0.0355(12) 0.0321(12) 0.000 0.0209(11) 0.000
C6 0.0380(17) 0.148(4) 0.0363(16) 0.000 0.0127(14) 0.000
C2 0.0338(13) 0.0513(15) 0.0310(12) 0.000 0.0168(10) 0.000
C1 0.0362(14) 0.0484(14) 0.0327(12) 0.000 0.0214(11) 0.000
C4 0.0418(14) 0.0481(15) 0.0328(12) 0.000 0.0113(10) 0.000

loop_
_atom_type_symbol
_atom_type_description
_atom_type_scat_dispersion_real
_atom_type_scat_dispersion_imag
_atom_type_scat_source
C C 0.0033 0.0016 'International Tables Vol C Tables 4.2.6.8 and 6.1.1.4'
H H 0.0000 0.0000 'International Tables Vol C Tables 4.2.6.8 and 6.1.1.4'
N N 0.0061 0.0033 'International Tables Vol C Tables 4.2.6.8 and 6.1.1.4'
O O 0.0106 0.0060 'International Tables Vol C Tables 4.2.6.8 and 6.1.1.4'
S S 0.1246 0.1234 'International Tables Vol C Tables 4.2.6.8 and 6.1.1.4'
Mn Mn 0.3368 0.7283 'International Tables Vol C Tables 4.2.6.8 and 6.1.1.4'

loop_
_geom_angle_atom_site_label_1
_geom_angle_atom_site_label_2
_geom_angle_atom_site_label_3
_geom_angle_site_symmetry_1
_geom_angle_site_symmetry_3
_geom_angle
N3 Mn1 N3 5 . 180.00(9)
N3 Mn1 O3 5 6 93.25(6)
N3 Mn1 O3 . 6 86.75(6)
N3 Mn1 O3 5 2 86.75(6)
N3 Mn1 O3 . 2 93.25(6)
O3 Mn1 O3 6 2 180.00(6)
N3 Mn1 O3 5 . 93.25(6)
N3 Mn1 O3 . . 86.75(6)
O3 Mn1 O3 6 . 92.23(7)
O3 Mn1 O3 2 . 87.77(7)
N3 Mn1 O3 5 5 86.75(6)
N3 Mn1 O3 . 5 93.25(6)
O3 Mn1 O3 6 5 87.77(7)
O3 Mn1 O3 2 5 92.23(7)
O3 Mn1 O3 . 5 180.00(8)
Mn1 O3 H6B . . 109.5
Mn1 O3 H7A . . 120
H6B O3 H7A . . 110.2
C5 N3 Mn1 . . 170.0(2)
O2 N2 C1 . . 119.1(2)
O2 N2 C4 . . 121.1(2)
C1 N2 C4 . . 119.8(2)
O1 N1 C3 . . 120.9(2)
O1 N1 C2 . . 119.1(2)
C3 N1 C2 . . 120.1(2)
N1 C3 C4 . . 121.6(2)
N1 C3 H1 . . 119.2
C4 C3 H1 . . 119.2
N3 C5 S1 . . 179.6(2)
C2 C6 H5B . . 104.9
C2 C6 H4A . . 117.5
H5B C6 H4A . . 109.8
N1 C2 C1 . . 117.9(2)
N1 C2 C6 . . 118.0(2)
C1 C2 C6 . . 124.0(2)
N2 C1 C2 . . 121.8(2)
N2 C1 H3 . . 119.1
C2 C1 H3 . . 119.1
N2 C4 C3 . . 118.8(2)
N2 C4 H2 . . 120.6
C3 C4 H2 . . 120.6

loop_
_geom_bond_atom_site_label_1
_geom_bond_atom_site_label_2
_geom_bond_site_symmetry_2
_geom_bond_distance
Mn1 N3 5 2.188(3)
Mn1 N3 . 2.188(3)
Mn1 O3 6 2.1918(14)
Mn1 O3 2 2.1918(14)
Mn1 O3 . 2.1918(13)
Mn1 O3 5 2.1918(13)
S1 C5 . 1.625(3)
O2 N2 . 1.321(3)
O1 N1 . 1.304(3)
O3 H6B . 0.8200
O3 H7A . 0.89
N3 C5 . 1.148(4)
N2 C1 . 1.332(3)
N2 C4 . 1.342(3)
N1 C3 . 1.329(4)
N1 C2 . 1.353(3)
C3 C4 . 1.363(4)
C3 H1 . 0.9300
C6 C2 . 1.488(4)
C6 H5B . 0.97
C6 H4A . 0.92
C2 C1 . 1.370(4)
C1 H3 . 0.9300
C4 H2 . 0.9300

loop_
_geom_hbond_atom_site_label_D
_geom_hbond_atom_site_label_H
_geom_hbond_atom_site_label_A
_geom_hbond_site_symmetry_A
_geom_hbond_distance_DH
_geom_hbond_distance_HA
_geom_hbond_distance_DA
_geom_hbond_angle_DHA
O3 H7A O2 5_565 0.89 1.84 2.716(2) 170
O3 H6B O1 7 0.82 1.96 2.748(2) 162.0
